data_7211871
loop_
_publ_author_name
'Wang, Zhuo'
'Xing, Yong-Heng'
'Wang, Chun-Guang'
'Sun, Li-Xian'
'Zhang, Jian'
'Ge, Mao-Fa'
'Niu, Shu-Yun'

_publ_section_title
;
 Synthesis, structure and luminescent properties of coordination polymers
 with 1,2-benzenedicarboxylic acid and a series of flexible dicarboxylate
 ligands
;
_journal_issue 3
_journal_name_full CrystEngComm
_journal_page_first 762
_journal_paper_doi 10.1039/b916127a
_journal_volume 12
_journal_year 2010
_chemical_formula_sum 'C10 H11 Eu O9'
_chemical_formula_weight 427.15
_chemical_name_systematic
;
?
;
_space_group_IT_number 14
_symmetry_cell_setting monoclinic
_symmetry_space_group_name_Hall '-P 2yn'
_symmetry_space_group_name_H-M 'P 1 21/n 1'
_atom_sites_solution_hydrogens geom
_atom_sites_solution_primary direct
_atom_sites_solution_secondary difmap
_audit_creation_method SHELXL-97
_cell_angle_alpha 90.00
_cell_angle_beta 97.65(3)
_cell_angle_gamma 90.00
_cell_formula_units_Z 4
_cell_length_a 11.673(2)
_cell_length_b 5.9691(12)
_cell_length_c 18.456(4)
_cell_measurement_reflns_used 11096
_cell_measurement_temperature 293(2)
_cell_measurement_theta_max 27.48
_cell_measurement_theta_min 3.52
_cell_volume 1274.5(4)
_computing_cell_refinement 'Bruker SMART'
_computing_data_collection 'Bruker SMART'
_computing_data_reduction 'Bruker SAINT'
_computing_molecular_graphics 'Bruker SHELXTL'
_computing_publication_material 'Bruker SHELXTL'
_computing_structure_refinement 'SHELXL-97 (Sheldrick, 1997)'
_computing_structure_solution 'SHELXS-97 (Sheldrick, 1990)'
_diffrn_ambient_temperature 293(2)
_diffrn_measured_fraction_theta_full 0.990
_diffrn_measured_fraction_theta_max 0.990
_diffrn_measurement_device_type 'Bruker SMART APEX'
_diffrn_measurement_method 'phi and omega scans'
_diffrn_radiation_monochromator graphite
_diffrn_radiation_source 'fine-focus sealed tube'
_diffrn_radiation_type MoK\a
_diffrn_radiation_wavelength 0.71073
_diffrn_reflns_av_R_equivalents 0.0598
_diffrn_reflns_av_sigmaI/netI 0.0610
_diffrn_reflns_limit_h_max 15
_diffrn_reflns_limit_h_min -14
_diffrn_reflns_limit_k_max 6
_diffrn_reflns_limit_k_min -7
_diffrn_reflns_limit_l_max 23
_diffrn_reflns_limit_l_min -23
_diffrn_reflns_number 11096
_diffrn_reflns_theta_full 27.48
_diffrn_reflns_theta_max 27.48
_diffrn_reflns_theta_min 3.52
_diffrn_standards_decay_% 0
_diffrn_standards_interval_count 0
_diffrn_standards_interval_time 0
_diffrn_standards_number 0
_exptl_absorpt_coefficient_mu 4.963
_exptl_absorpt_correction_T_max 0.4164
_exptl_absorpt_correction_T_min 0.3371
_exptl_absorpt_correction_type multi-scan
_exptl_absorpt_process_details 'SADABS (Sheldrick, 1996)'
_exptl_crystal_colour colorless
_exptl_crystal_density_diffrn 2.226
_exptl_crystal_density_method 'not measured'
_exptl_crystal_description block
_exptl_crystal_F_000 824
_exptl_crystal_size_max 0.28
_exptl_crystal_size_mid 0.24
_exptl_crystal_size_min 0.21
_refine_diff_density_max 1.397
_refine_diff_density_min -1.203
_refine_diff_density_rms 0.178
_refine_ls_extinction_method none
_refine_ls_goodness_of_fit_ref 1.361
_refine_ls_hydrogen_treatment mixed
_refine_ls_matrix_type full
_refine_ls_number_parameters 186
_refine_ls_number_reflns 2885
_refine_ls_number_restraints 2
_refine_ls_restrained_S_all 1.361
_refine_ls_R_factor_all 0.0568
_refine_ls_R_factor_gt 0.0482
_refine_ls_shift/su_max 0.001
_refine_ls_shift/su_mean 0.000
_refine_ls_structure_factor_coef Fsqd
_refine_ls_weighting_details 'calc w=1/[\s^2^(Fo^2^)+(0.0000P)^2^+3.6539P] where P=(Fo^2^+2Fc^2^)/3'
_refine_ls_weighting_scheme calc
_refine_ls_wR_factor_gt 0.0884
_refine_ls_wR_factor_ref 0.0904
_reflns_number_gt 2517
_reflns_number_total 2885
_reflns_threshold_expression >2sigma(I)
_cod_data_source_file b916127a.txt
_cod_data_source_block a
_cod_depositor_comments
;
The following automatic conversions were performed:

'_symmetry_cell_setting' value 'Monoclinic' changed to 'monoclinic'
according to /home/saulius/struct/CIF-dictionaries/cif_core.dic
dictionary named 'cif_core.dic' version 2.4.2 from 2011-04-26.

Automatic conversion script
Id: cif_fix_values 1891 2012-01-12 08:04:46Z andrius 
;
_cod_original_sg_symbol_H-M P2(1)/n
_cod_database_code 7211871

loop_
_symmetry_equiv_pos_as_xyz
'x, y, z'
'-x+1/2, y+1/2, -z+1/2'
'-x, -y, -z'
'x-1/2, -y-1/2, z-1/2'

loop_
_atom_site_label
_atom_site_type_symbol
_atom_site_fract_x
_atom_site_fract_y
_atom_site_fract_z
_atom_site_U_iso_or_equiv
_atom_site_adp_type
_atom_site_occupancy
_atom_site_symmetry_multiplicity
_atom_site_calc_flag
_atom_site_refinement_flags
Eu Eu 0.84709(2) 0.91280(4) 0.040451(15) 0.01619(11) Uani 1 1 d .
C1 C 0.9674(5) 0.6226(9) 0.1450(3) 0.0203(13) Uani 1 1 d .
C2 C 1.0280(6) 0.4689(10) 0.2014(3) 0.0208(13) Uani 1 1 d .
C3 C 1.0241(7) 0.5114(11) 0.2754(4) 0.0299(16) Uani 1 1 d .
H8A H 0.9850 0.6372 0.2889 0.036 Uiso 1 1 calc R
C4 C 1.0772(7) 0.3698(12) 0.3291(4) 0.0387(18) Uani 1 1 d .
H9A H 1.0753 0.4020 0.3782 0.046 Uiso 1 1 calc R
C5 C 1.1335(7) 0.1794(12) 0.3089(4) 0.0360(17) Uani 1 1 d .
H10A H 1.1675 0.0813 0.3446 0.054 Uiso 1 1 calc R
C6 C 1.1391(6) 0.1351(11) 0.2359(4) 0.0298(15) Uani 1 1 d .
H5A H 1.1774 0.0078 0.2228 0.036 Uiso 1 1 calc R
C7 C 1.0880(5) 0.2796(10) 0.1820(3) 0.0199(12) Uani 1 1 d .
C8 C 1.1033(5) 0.2208(9) 0.1043(3) 0.0184(12) Uiso 1 1 d .
C9 C 0.6262(5) 0.7073(10) 0.0208(4) 0.0249(14) Uani 1 1 d .
C10 C 0.5104(6) 0.6070(11) -0.0019(5) 0.0349(17) Uani 1 1 d .
H2A H 0.445(7) 0.716(14) -0.027(4) 0.05(2) Uiso 1 1 d .
O1 O 0.9852(4) 0.6072(7) 0.0788(2) 0.0225(9) Uani 1 1 d .
O1W O 0.8104(4) 1.2495(8) -0.0301(3) 0.0282(10) Uani 1 1 d D
H1WB H 0.873(3) 1.282(11) -0.041(4) 0.023(19) Uiso 1 1 d D
H1WA H 0.784(8) 1.331(13) -0.002(4) 0.07(3) Uiso 1 1 d D
O2W O 0.7823(6) 1.1794(9) 0.1242(4) 0.0365(13) Uani 1 1 d .
H7B H 0.792(8) 1.177(14) 0.164(5) 0.05(3) Uiso 1 1 d .
H7A H 0.743(9) 1.266(17) 0.109(5) 0.06(3) Uiso 1 1 d .
O2 O 0.8980(4) 0.7661(7) 0.1637(2) 0.0291(10) Uani 1 1 d .
O3W O 0.7988(6) 0.1157(10) 0.2710(3) 0.0598(17) Uani 1 1 d .
O3 O 1.0284(4) 0.1001(7) 0.0657(2) 0.0218(9) Uiso 1 1 d .
O4 O 1.1927(4) 0.2806(7) 0.0796(2) 0.0257(10) Uiso 1 1 d .
O5 O 0.6382(4) 0.9140(7) 0.0096(3) 0.0328(11) Uani 1 1 d .
O6 O 0.7107(4) 0.5894(7) 0.0497(3) 0.0281(10) Uani 1 1 d .

loop_
_atom_site_aniso_label
_atom_site_aniso_U_11
_atom_site_aniso_U_22
_atom_site_aniso_U_33
_atom_site_aniso_U_23
_atom_site_aniso_U_13
_atom_site_aniso_U_12
Eu 0.01522(16) 0.01440(17) 0.01921(17) 0.00017(11) 0.00331(11) -0.00126(12)
C1 0.022(3) 0.019(3) 0.021(3) 0.001(2) 0.005(2) 0.000(2)
C2 0.022(3) 0.021(3) 0.019(3) 0.002(2) 0.002(2) -0.001(2)
C3 0.038(5) 0.030(4) 0.021(3) -0.004(3) 0.004(3) 0.005(3)
C4 0.045(5) 0.047(5) 0.023(4) 0.001(3) 0.004(3) 0.003(4)
C5 0.043(5) 0.039(4) 0.024(4) 0.008(3) -0.005(3) 0.004(3)
C6 0.033(4) 0.026(3) 0.030(4) 0.002(3) -0.002(3) 0.007(3)
C7 0.019(3) 0.022(3) 0.018(3) -0.002(2) 0.001(2) -0.002(2)
C9 0.016(3) 0.023(3) 0.037(4) -0.005(3) 0.007(3) -0.002(2)
C10 0.016(3) 0.029(3) 0.058(5) -0.002(3) 0.000(3) -0.006(3)
O1 0.027(2) 0.023(2) 0.019(2) 0.0025(17) 0.0055(18) 0.0023(18)
O1W 0.028(3) 0.026(2) 0.032(3) 0.006(2) 0.006(2) 0.003(2)
O2W 0.047(4) 0.033(3) 0.030(3) -0.004(2) 0.008(3) 0.014(3)
O2 0.035(3) 0.028(2) 0.026(2) 0.0007(19) 0.0091(19) 0.012(2)
O3W 0.073(5) 0.065(4) 0.046(4) -0.002(3) 0.025(3) 0.002(3)
O5 0.020(2) 0.018(2) 0.061(3) 0.001(2) 0.006(2) -0.0006(19)
O6 0.021(2) 0.023(2) 0.040(3) 0.0066(19) 0.002(2) -0.0026(19)

loop_
_atom_type_symbol
_atom_type_description
_atom_type_scat_dispersion_real
_atom_type_scat_dispersion_imag
_atom_type_scat_source
C C 0.0033 0.0016 'International Tables Vol C Tables 4.2.6.8 and 6.1.1.4'
H H 0.0000 0.0000 'International Tables Vol C Tables 4.2.6.8 and 6.1.1.4'
O O 0.0106 0.0060 'International Tables Vol C Tables 4.2.6.8 and 6.1.1.4'
Eu Eu -0.1578 3.6682 'International Tables Vol C Tables 4.2.6.8 and 6.1.1.4'

loop_
_geom_angle_atom_site_label_1
_geom_angle_atom_site_label_2
_geom_angle_atom_site_label_3
_geom_angle
_geom_angle_site_symmetry_1
_geom_angle_site_symmetry_3
O3 Eu O1W 78.65(16) 1_565 .
O3 Eu O2W 84.93(18) 1_565 .
O1W Eu O2W 75.3(2) . .
O3 Eu O5 151.86(14) 1_565 .
O1W Eu O5 76.67(16) . .
O2W Eu O5 75.9(2) . .
O3 Eu O2 83.48(15) 1_565 .
O1W Eu O2 144.14(16) . .
O2W Eu O2 72.35(19) . .
O5 Eu O2 109.40(17) . .
O3 Eu O1 76.24(14) 1_565 .
O1W Eu O1 146.55(16) . .
O2W Eu O1 123.5(2) . .
O5 Eu O1 131.66(14) . .
O2 Eu O1 53.09(14) . .
O3 Eu O4 116.57(15) 1_565 3_765
O1W Eu O4 84.67(15) . 3_765
O2W Eu O4 147.23(19) . 3_765
O5 Eu O4 74.34(16) . 3_765
O2 Eu O4 131.19(15) . 3_765
O1 Eu O4 87.13(14) . 3_765
O3 Eu O6 153.84(14) 1_565 .
O1W Eu O6 127.47(16) . .
O2W Eu O6 101.94(19) . .
O5 Eu O6 52.78(14) . .
O2 Eu O6 74.89(16) . .
O1 Eu O6 79.03(14) . .
O4 Eu O6 70.15(15) 3_765 .
O3 Eu O3 65.71(16) 1_565 3_765
O1W Eu O3 72.12(15) . 3_765
O2W Eu O3 139.49(17) . 3_765
O5 Eu O3 118.02(16) . 3_765
O2 Eu O3 127.13(14) . 3_765
O1 Eu O3 77.56(13) . 3_765
O4 Eu O3 50.93(14) 3_765 3_765
O6 Eu O3 116.83(14) . 3_765
O3 Eu C1 78.84(16) 1_565 .
O1W Eu C1 156.96(17) . .
O2W Eu C1 97.9(2) . .
O5 Eu C1 123.66(17) . .
O2 Eu C1 26.40(15) . .
O1 Eu C1 26.68(16) . .
O4 Eu C1 109.92(16) 3_765 .
O6 Eu C1 75.24(16) . .
O3 Eu C1 102.72(15) 3_765 .
O3 Eu C9 175.30(16) 1_565 .
O1W Eu C9 101.48(18) . .
O2W Eu C9 90.6(2) . .
O5 Eu C9 26.31(16) . .
O2 Eu C9 93.93(18) . .
O1 Eu C9 105.34(16) . .
O4 Eu C9 68.06(17) 3_765 .
O6 Eu C9 26.61(16) . .
O3 Eu C9 118.87(16) 3_765 .
C1 Eu C9 100.55(18) . .
O3 Eu C8 91.58(16) 1_565 3_765
O1W Eu C8 77.03(16) . 3_765
O2W Eu C8 152.3(2) . 3_765
O5 Eu C8 95.84(17) . 3_765
O2 Eu C8 134.67(15) . 3_765
O1 Eu C8 81.91(15) . 3_765
O4 Eu C8 25.04(15) 3_765 3_765
O6 Eu C8 93.27(16) . 3_765
O3 Eu C8 25.89(14) 3_765 3_765
C1 Eu C8 108.44(17) . 3_765
C9 Eu C8 93.03(17) . 3_765
O3 Eu H1WB 64.3(11) 1_565 .
O1W Eu H1WB 16.8(8) . .
O2W Eu H1WB 83.4(13) . .
O5 Eu H1WB 92.8(9) . .
O2 Eu H1WB 141.2(14) . .
O1 Eu H1WB 130.1(9) . .
O4 Eu H1WB 84.6(15) 3_765 .
O6 Eu H1WB 141.1(11) . .
O3 Eu H1WB 59.4(12) 3_765 .
C1 Eu H1WB 142.9(10) . .
C9 Eu H1WB 116.6(10) . .
C8 Eu H1WB 70.4(14) 3_765 .
O3 Eu H1WA 80(2) 1_565 .
O1W Eu H1WA 16.9(11) . .
O2W Eu H1WA 58.5(11) . .
O5 Eu H1WA 73(2) . .
O2 Eu H1WA 129.0(13) . .
O1 Eu H1WA 155(2) . .
O4 Eu H1WA 99.2(15) 3_765 .
O6 Eu H1WA 125(2) . .
O3 Eu H1WA 88.0(12) 3_765 .
C1 Eu H1WA 149.4(18) . .
C9 Eu H1WA 99(2) . .
C8 Eu H1WA 93.8(11) 3_765 .
H1WB Eu H1WA 29.3(17) . .
O3 Eu H7A 89(2) 1_565 .
O1W Eu H7A 64(2) . .
O2W Eu H7A 13.0(19) . .
O5 Eu H7A 68(2) . .
O2 Eu H7A 85(2) . .
O1 Eu H7A 137(2) . .
O4 Eu H7A 135(2) 3_765 .
O6 Eu H7A 103(2) . .
O3 Eu H7A 133(2) 3_765 .
C1 Eu H7A 111(2) . .
C9 Eu H7A 87(2) . .
C8 Eu H7A 140(2) 3_765 .
H1WB Eu H7A 74(3) . .
H1WA Eu H7A 47(2) . .
O2 C1 O1 120.6(5) . .
O2 C1 C2 119.2(5) . .
O1 C1 C2 120.2(5) . .
O2 C1 Eu 59.4(3) . .
O1 C1 Eu 61.2(3) . .
C2 C1 Eu 178.3(4) . .
C3 C2 C7 118.7(6) . .
C3 C2 C1 119.7(6) . .
C7 C2 C1 121.6(5) . .
C4 C3 C2 121.2(7) . .
C4 C3 H8A 119.4 . .
C2 C3 H8A 119.4 . .
C3 C4 C5 119.4(7) . .
C3 C4 H9A 120.3 . .
C5 C4 H9A 120.3 . .
C6 C5 C4 120.2(6) . .
C6 C5 H10A 119.9 . .
C4 C5 H10A 119.9 . .
C5 C6 C7 120.5(6) . .
C5 C6 H5A 119.8 . .
C7 C6 H5A 119.8 . .
C6 C7 C2 119.9(6) . .
C6 C7 C8 116.2(5) . .
C2 C7 C8 123.8(5) . .
O4 C8 O3 120.2(5) . .
O4 C8 C7 119.5(5) . .
O3 C8 C7 120.2(5) . .
O4 C8 Eu 57.7(3) . 3_765
O3 C8 Eu 62.5(3) . 3_765
C7 C8 Eu 174.7(4) . 3_765
O5 C9 O6 120.9(6) . .
O5 C9 C10 117.7(6) . .
O6 C9 C10 121.4(6) . .
O5 C9 Eu 58.6(3) . .
O6 C9 Eu 62.8(3) . .
C10 C9 Eu 171.0(5) . .
C10 C10 C9 123.2(9) 3_665 .
C10 C10 H2A 120(4) 3_665 .
C9 C10 H2A 117(4) . .
C1 O1 Eu 92.2(4) . .
Eu O1W H1WB 104(5) . .
Eu O1W H1WA 102(7) . .
H1WB O1W H1WA 117(9) . .
Eu O2W H7B 128(7) . .
Eu O2W H7A 118(8) . .
H7B O2W H7A 114(10) . .
C1 O2 Eu 94.2(4) . .
C8 O3 Eu 154.0(4) . 1_545
C8 O3 Eu 91.6(3) . 3_765
Eu O3 Eu 114.29(16) 1_545 3_765
C8 O4 Eu 97.3(4) . 3_765
C9 O5 Eu 95.1(4) . .
C9 O6 Eu 90.5(4) . .

loop_
_geom_bond_atom_site_label_1
_geom_bond_atom_site_label_2
_geom_bond_distance
_geom_bond_site_symmetry_2
Eu O3 2.384(4) 1_565
Eu O1W 2.402(5) .
Eu O2W 2.409(5) .
Eu O5 2.429(5) .
Eu O2 2.437(4) .
Eu O1 2.475(4) .
Eu O4 2.487(4) 3_765
Eu O6 2.522(4) .
Eu O3 2.591(4) 3_765
Eu C1 2.823(6) .
Eu C9 2.835(6) .
Eu C8 2.919(6) 3_765
Eu H1WB 2.71(6) .
Eu H1WA 2.69(9) .
Eu H7A 2.82(10) .
C1 O2 1.259(7) .
C1 O1 1.269(7) .
C1 C2 1.494(8) .
C2 C3 1.396(9) .
C2 C7 1.400(8) .
C3 C4 1.384(10) .
C3 H8A 0.9300 .
C4 C5 1.388(10) .
C4 H9A 0.9300 .
C5 C6 1.383(10) .
C5 H10A 0.9300 .
C6 C7 1.390(8) .
C6 H5A 0.9300 .
C7 C8 1.509(8) .
C8 O4 1.246(7) .
C8 O3 1.275(7) .
C8 Eu 2.919(6) 3_765
C9 O5 1.262(7) .
C9 O6 1.270(7) .
C9 C10 1.487(9) .
C10 C10 1.304(13) 3_665
C10 H2A 1.06(8) .
O1W H1WB 0.80(2) .
O1W H1WA 0.80(2) .
O2W H7B 0.73(9) .
O2W H7A 0.72(10) .
O3 Eu 2.384(4) 1_545
O3 Eu 2.591(4) 3_765
O4 Eu 2.487(4) 3_765
